data_7243996
loop_
_publ_author_name
'Rekis, Toms'
'Ramakrishnan, Sitaram'
'Kotla, Surya Rohith'
'Bao, Jin-Ke'
'Eisele, Claudio'
'Sch\"onleber, Andreas'
'Noohinejad, Leila'
'Paulmann, Carsten'
'Tolkiehn, Martin'
'van Smaalen, Sander'

_publ_section_title
;
 Une \'etude cristallographique: superspace description of a commensurate
 composite cocrystal of 4,4&#x2032;-dinitrobiphenyl and biphenyl
;
_journal_issue 3
_journal_name_full CrystEngComm
_journal_page_first 512
_journal_page_last 517
_journal_paper_doi 10.1039/D1CE01223A
_journal_volume 24
_journal_year 2022
_chemical_formula_sum 'C10 H7 N O2'
_chemical_formula_weight 173.2
_chemical_name_systematic ' 4,4'-dinitrobiphenyl:biphenyl'
_space_group_IT_number 1
_space_group_name_Hall 'C 1'
_space_group_name_H-M_alt 'C 1'
_space_group_ssg_name C1(\a\b\g)0
_symmetry_cell_setting triclinic
_audit_update_record
;
2021-09-07 deposited with the CCDC.	2021-12-02 downloaded from the CCDC.
;
_cell_angle_alpha 89.986(4)
_cell_angle_beta 98.729(4)
_cell_angle_gamma 89.982(4)
_cell_formula_units_Z 2
_cell_length_a 19.7858(8)
_cell_length_b 9.3970(5)
_cell_length_c 3.5684(2)
_cell_measurement_reflns_used 3611
_cell_measurement_temperature 20
_cell_measurement_theta_max 23.94
_cell_measurement_theta_min 3.38
_cell_modulation_dimension 1
_cell_subsystems_number 2
_cell_volume 655.78(6)
_computing_cell_refinement 'CrysAlisPro 1.171.40.74a (Rigaku OD, 2020)'
_computing_data_collection 'CrysAlisPro 1.171.40.74a (Rigaku OD, 2020)'
_computing_data_reduction 'CrysAlisPro 1.171.40.74a (Rigaku OD, 2020)'
_diffrn_ambient_temperature 20
_diffrn_detector 'Hybrid Pixel Array Detector'
_diffrn_detector_area_resol_mean 5.8140
_diffrn_measured_fraction_theta_full 0.95
_diffrn_measured_fraction_theta_max 0.72
_diffrn_measurement_device 'four-circle diffractometer'
_diffrn_measurement_device_type 'esperanto-CrysAlisPro-abstract goniometer imported esperanto images'
_diffrn_measurement_method '\f scans'
_diffrn_radiation_monochromator synchrotron
_diffrn_radiation_probe x-ray
_diffrn_radiation_type synchrotron
_diffrn_radiation_wavelength 0.5
_diffrn_reflns_av_R_equivalents 0.0547
_diffrn_reflns_av_unetI/netI 0.0327
_diffrn_reflns_limit_h_max 31
_diffrn_reflns_limit_h_min -32
_diffrn_reflns_limit_index_m_1_max 1
_diffrn_reflns_limit_index_m_1_min -1
_diffrn_reflns_limit_k_max 14
_diffrn_reflns_limit_k_min -14
_diffrn_reflns_limit_l_max 6
_diffrn_reflns_limit_l_min -6
_diffrn_reflns_number 16663
_diffrn_reflns_theta_full 20.23
_diffrn_reflns_theta_max 24.27
_diffrn_reflns_theta_min 1.84
_diffrn_source X-ray
_exptl_absorpt_coefficient_mu 0.032
_exptl_absorpt_correction_T_max 1
_exptl_absorpt_correction_T_min 0.949
_exptl_absorpt_correction_type multi-scan
_exptl_absorpt_process_details
;
CrysAlisPro 1.171.40.74a (Rigaku Oxford Diffraction, 2020)
Empirical absorption correction using spherical harmonics,
 implemented in SCALE3 ABSPACK scaling algorithm.
;
_exptl_crystal_colour 'pale yellow'
_exptl_crystal_density_diffrn 0.877
_exptl_crystal_description prism
_exptl_crystal_F_000 307
_exptl_crystal_size_max 0.02
_exptl_crystal_size_mid 0.02
_exptl_crystal_size_min 0.01
_refine_diff_density_max 0.45
_refine_diff_density_min -0.34
_refine_ls_abs_structure_details '  3694 of Friedel pairs used in the refinement'
_refine_ls_extinction_method none
_refine_ls_goodness_of_fit_gt 3.96
_refine_ls_goodness_of_fit_ref 3.73
_refine_ls_hydrogen_treatment constr
_refine_ls_number_constraints 0
_refine_ls_number_parameters 483
_refine_ls_number_reflns 8018
_refine_ls_number_restraints 0
_refine_ls_R_factor_all 0.0537
_refine_ls_R_factor_gt 0.0479
_refine_ls_shift/su_max 0.0036
_refine_ls_shift/su_mean 0.0004
_refine_ls_structure_factor_coef F
_refine_ls_weighting_details w=1/(\s^2^(F)+0.0001F^2^)
_refine_ls_weighting_scheme sigma
_refine_ls_wR_factor_gt 0.0622
_refine_ls_wR_factor_ref 0.0625
_reflns_number_gt 7100
_reflns_number_total 8018
_reflns_threshold_expression I>3\s(I)
_cod_data_source_file d1ce01223a1.cif
_cod_data_source_block 20K_C1
_cod_depositor_comments
;
The following automatic conversions were performed:

data item '_diffrn_radiation_probe' value 'X-ray' was changed to
'x-ray' in accordance with the
/home/data/users/saulius/crontab/automatic-downloads/rss-feeds/RSC/lib/dictionaries/cif_core.dic
dictionary named 'cif_core.dic' version 2.4.2 last updated on
2011-04-26.

Automatic conversion script
Id: cif_fix_values 7556 2019-12-06 15:28:31Z antanas 

 Adding full bibliography for 7243995--7243996.cif.
;
_cod_original_formula_sum 'C10 H7 N1 O2'
_cod_database_code 7243996
_jana_cell_commen_supercell_matrix_1_1 1
_jana_cell_commen_supercell_matrix_1_2 0
_jana_cell_commen_supercell_matrix_1_3 0
_jana_cell_commen_supercell_matrix_2_1 0
_jana_cell_commen_supercell_matrix_2_2 1
_jana_cell_commen_supercell_matrix_2_3 0
_jana_cell_commen_supercell_matrix_3_1 0
_jana_cell_commen_supercell_matrix_3_2 0
_jana_cell_commen_supercell_matrix_3_3 3
_jana_cell_commen_t_section_1 0

loop_
_space_group_symop_id
_space_group_symop_operation_xyz
1 x,y,z
2 x+0.5,y+0.5,z

loop_
_space_group_symop_ssg_id
_space_group_symop_ssg_operation_algebraic
1 x1,x2,x3,x4
2 x1+1/2,x2+1/2,x3,x4

loop_
_atom_site_label
_atom_site_type_symbol
_atom_site_fract_x
_atom_site_fract_y
_atom_site_fract_z
_atom_site_adp_type
_atom_site_U_iso_or_equiv
_atom_site_site_symmetry_multiplicity
_atom_site_occupancy
_atom_site_calc_flag
_atom_site_refinement_flags
_atom_site_disorder_assembly
_atom_site_disorder_group
_atom_site_subsystem_code
O1_1 O 0.78371(13) 0.4024(2) 0.9163(7) Uani 0.0248(3) 2 1 d . . . 1
O1_2 O -0.78345(12) 0.4023(2) -0.9169(7) Uani 0.0253(3) 2 1 d . . . 1
O2_1 O 0.78448(13) 0.6084(2) 0.6449(8) Uani 0.0259(3) 2 1 d . . . 1
O2_2 O -0.78419(13) 0.6084(2) -0.6469(8) Uani 0.0265(3) 2 1 d . . . 1
N1_1 N 0.75437(13) 0.5047(3) 0.7517(8) Uani 0.0198(3) 2 1 d . . . 1
N1_2 N -0.75398(13) 0.5052(3) -0.7505(8) Uani 0.0200(3) 2 1 d . . . 1
C1_1 C 0.67948(14) 0.5036(3) 0.6773(8) Uani 0.0190(4) 2 1 d . . . 1
C1_2 C -0.67903(14) 0.5039(3) -0.6764(8) Uani 0.0192(4) 2 1 d . . . 1
C2_1 C 0.64531(13) 0.3801(3) 0.7467(8) Uani 0.0200(4) 2 1 d . . . 1
C2_2 C -0.64492(13) 0.3797(3) -0.7476(8) Uani 0.0196(4) 2 1 d . . . 1
C3_1 C 0.57424(14) 0.3808(3) 0.6743(8) Uani 0.0190(4) 2 1 d . . . 1
C3_2 C -0.57382(13) 0.3805(3) -0.6750(8) Uani 0.0191(4) 2 1 d . . . 1
C4_1 C 0.53807(14) 0.5025(3) 0.5371(8) Uani 0.0187(4) 2 1 d . . . 1
C4_2 C -0.53785(14) 0.5022(3) -0.5374(8) Uani 0.0185(4) 2 1 d . . . 1
C5_1 C 0.64552(14) 0.6270(3) 0.5374(8) Uani 0.0201(4) 2 1 d . . . 1
C5_2 C -0.64530(14) 0.6270(3) -0.5386(8) Uani 0.0202(4) 2 1 d . . . 1
C6_1 C 0.57477(14) 0.6254(3) 0.4707(8) Uani 0.0194(4) 2 1 d . . . 1
C6_2 C -0.57433(14) 0.6256(3) -0.4722(8) Uani 0.0191(4) 2 1 d . . . 1
H1c2_1 H 0.669967 0.296388 0.842052 Uiso 0.024 2 1 d . . . 1
H1c2_2 H -0.669613 0.296207 -0.843743 Uiso 0.0235 2 1 d . . . 1
H1c3_1 H 0.549592 0.296105 0.719347 Uiso 0.0228 2 1 d . . . 1
H1c3_2 H -0.549078 0.295939 -0.720148 Uiso 0.0229 2 1 d . . . 1
H1c5_1 H 0.670505 0.710857 0.488726 Uiso 0.0241 2 1 d . . . 1
H1c5_2 H -0.670362 0.710779 -0.490468 Uiso 0.0243 2 1 d . . . 1
H1c6_1 H 0.550391 0.709623 0.377452 Uiso 0.0233 2 1 d . . . 1
H1c6_2 H -0.549913 0.709929 -0.380576 Uiso 0.0229 2 1 d . . . 1
C7_1 C 0.006774 0.502418 0.570839 Uani 0.0191(6) 2 1 d . . . 2
C7_2 C -0.00660(13) 0.5020(3) -0.5711(3) Uani 0.0193(6) 2 1 d . . . 2
C8_1 C -0.04661(16) 0.4950(3) 0.6421(3) Uani 0.0214(7) 2 1 d . . . 2
C8_2 C 0.04674(16) 0.4952(3) -0.6431(3) Uani 0.0215(7) 2 1 d . . . 2
C9_1 C 0.07400(16) 0.5083(3) 0.6367(3) Uani 0.0226(7) 2 1 d . . . 2
C9_2 C -0.07372(16) 0.5083(3) -0.6374(3) Uani 0.0217(7) 2 1 d . . . 2
C10_1 C 0.08620(16) 0.5084(3) 0.7676(3) Uani 0.0243(7) 2 1 d . . . 2
C10_2 C -0.08564(16) 0.5086(3) -0.7681(3) Uani 0.0236(7) 2 1 d . . . 2
C11_1 C -0.03404(17) 0.4948(3) 0.7733(3) Uani 0.0219(7) 2 1 d . . . 2
C11_2 C 0.03434(17) 0.4944(3) -0.7737(3) Uani 0.0222(7) 2 1 d . . . 2
C12_1 C 0.03249(16) 0.5010(3) 0.8372(3) Uani 0.0223(7) 2 1 d . . . 2
C12_2 C -0.03235(16) 0.5014(3) -0.8376(3) Uani 0.0227(7) 2 1 d . . . 2
H1c8_1 H -0.09291 0.490029 0.599681 Uiso 0.0257 2 1 d . . . 2
H1c8_2 H 0.093082 0.490901 -0.600714 Uiso 0.0258 2 1 d . . . 2
H1c9_1 H 0.111834 0.512269 0.590326 Uiso 0.0271 2 1 d . . . 2
H1c9_2 H -0.111665 0.512346 -0.591233 Uiso 0.0261 2 1 d . . . 2
H1c10_1 H 0.132352 0.513602 0.810714 Uiso 0.0292 2 1 d . . . 2
H1c10_2 H -0.131779 0.51398 -0.811241 Uiso 0.0283 2 1 d . . . 2
H1c11_1 H -0.071637 0.490307 0.820317 Uiso 0.0263 2 1 d . . . 2
H1c11_2 H 0.07192 0.488972 -0.820665 Uiso 0.0267 2 1 d . . . 2
H1c12_1 H 0.041192 0.500296 0.927876 Uiso 0.0268 2 1 d . . . 2
H1c12_2 H -0.041136 0.501218 -0.928249 Uiso 0.0272 2 1 d . . . 2

loop_
_atom_site_aniso_label
_atom_site_aniso_type_symbol
_atom_site_aniso_U_11
_atom_site_aniso_U_22
_atom_site_aniso_U_33
_atom_site_aniso_U_12
_atom_site_aniso_U_13
_atom_site_aniso_U_23
O1_1 O 0.0162(5) 0.0248(5) 0.0320(6) 0.0105(4) -0.0001(4) 0.0022(4)
O1_2 O 0.0160(5) 0.0268(5) 0.0315(6) 0.0031(4) -0.0011(4) 0.0000(4)
O2_1 O 0.0150(5) 0.0246(5) 0.0384(6) 0.0040(4) 0.0053(4) 0.0021(4)
O2_2 O 0.0165(5) 0.0246(5) 0.0386(6) 0.0085(4) 0.0051(4) -0.0005(4)
N1_1 N 0.0147(5) 0.0209(6) 0.0240(6) 0.0077(4) 0.0031(4) -0.0008(5)
N1_2 N 0.0163(5) 0.0208(6) 0.0224(6) 0.0060(4) 0.0011(4) 0.0029(5)
C1_1 C 0.0118(6) 0.0235(7) 0.0213(7) 0.0079(5) 0.0014(5) -0.0019(5)
C1_2 C 0.0129(6) 0.0227(7) 0.0216(7) 0.0069(5) 0.0012(5) 0.0035(5)
C2_1 C 0.0185(7) 0.0181(6) 0.0228(7) 0.0102(5) 0.0010(5) 0.0013(5)
C2_2 C 0.0181(7) 0.0187(6) 0.0215(7) 0.0053(5) 0.0013(5) 0.0014(5)
C3_1 C 0.0163(6) 0.0169(6) 0.0234(7) 0.0066(5) 0.0014(5) 0.0009(5)
C3_2 C 0.0160(6) 0.0178(6) 0.0231(7) 0.0085(5) 0.0020(5) 0.0001(5)
C4_1 C 0.0162(6) 0.0193(6) 0.0203(7) 0.0078(5) 0.0022(5) -0.0015(5)
C4_2 C 0.0155(6) 0.0197(6) 0.0199(7) 0.0083(5) 0.0014(5) 0.0034(5)
C5_1 C 0.0184(7) 0.0205(6) 0.0212(7) 0.0047(5) 0.0027(5) -0.0008(5)
C5_2 C 0.0172(6) 0.0196(6) 0.0239(7) 0.0090(5) 0.0033(5) 0.0029(5)
C6_1 C 0.0182(6) 0.0176(6) 0.0218(7) 0.0078(5) 0.0010(5) 0.0018(5)
C6_2 C 0.0176(6) 0.0173(6) 0.0219(7) 0.0061(5) 0.0020(5) 0.0026(5)
C7_1 C 0.0141(11) 0.0140(9) 0.0286(12) 0.0072(8) 0.0016(8) 0.0018(8)
C7_2 C 0.0148(11) 0.0132(9) 0.0292(12) 0.0070(8) 0.0015(9) -0.0002(8)
C8_1 C 0.0116(11) 0.0195(10) 0.0319(13) 0.0071(8) -0.0003(9) -0.0007(9)
C8_2 C 0.0118(11) 0.0198(10) 0.0322(13) 0.0075(8) 0.0010(9) 0.0015(9)
C9_1 C 0.0141(11) 0.0223(11) 0.0316(13) 0.0077(9) 0.0042(9) 0.0029(9)
C9_2 C 0.0132(11) 0.0200(10) 0.0322(13) 0.0064(8) 0.0040(9) -0.0007(9)
C10_1 C 0.0144(11) 0.0246(11) 0.0330(13) 0.0067(9) 0.0003(9) 0.0009(9)
C10_2 C 0.0140(11) 0.0231(11) 0.0329(13) 0.0067(9) 0.0012(9) -0.0016(9)
C11_1 C 0.0150(11) 0.0202(10) 0.0315(13) 0.0077(9) 0.0072(9) 0.0015(9)
C11_2 C 0.0150(11) 0.0204(10) 0.0326(13) 0.0062(8) 0.0077(9) -0.0008(9)
C12_1 C 0.0206(12) 0.0180(10) 0.0282(13) 0.0090(9) 0.0033(9) 0.0033(9)
C12_2 C 0.0220(12) 0.0176(10) 0.0278(13) 0.0077(9) 0.0016(10) -0.0012(9)

loop_
_atom_site_displace_Fourier_atom_site_label
_atom_site_displace_Fourier_axis
_atom_site_displace_Fourier_wave_vector_seq_id
_atom_site_displace_Fourier_param_cos
_atom_site_displace_Fourier_param_sin
O1_1 x 1 0.02961(6) -0.0244
O1_1 y 1 -0.00432(13) -0.00322(13)
O1_1 z 1 -0.0208(4) -0.0076(4)
O1_2 x 1 -0.02969(6) -0.02451(6)
O1_2 y 1 -0.00461(13) 0.00351(13)
O1_2 z 1 0.0201(4) -0.0079(4)
O2_1 x 1 0.01113(6) -0.03586(6)
O2_1 y 1 0.00168(13) -0.00315(14)
O2_1 z 1 0.0188(4) -0.0132(4)
O2_2 x 1 -0.01122(6) -0.03580(6)
O2_2 y 1 0.00176(13) 0.00341(13)
O2_2 z 1 -0.0173(4) -0.0123(4)
N1_1 x 1 0.01899(8) -0.03283(8)
N1_1 y 1 -0.00127(15) -0.00230(16)
N1_1 z 1 0.0018(4) -0.0073(5)
N1_2 x 1 -0.01885(8) -0.03275(8)
N1_2 y 1 -0.00181(15) 0.00246(16)
N1_2 z 1 -0.0020(4) -0.0075(5)
C1_1 x 1 0.01375(10) -0.03511(9)
C1_1 y 1 -0.00152(19) -0.00242(19)
C1_1 z 1 0.0063(5) -0.0175(5)
C1_2 x 1 -0.01365(10) -0.03534(9)
C1_2 y 1 -0.00163(19) 0.00253(19)
C1_2 z 1 -0.0069(5) -0.0176(5)
C2_1 x 1 0.01904(9) -0.03323(9)
C2_1 y 1 -0.00050(17) -0.00394(18)
C2_1 z 1 0.0148(5) -0.0284(5)
C2_2 x 1 -0.01901(9) -0.03331(9)
C2_2 y 1 -0.00063(17) 0.00347(18)
C2_2 z 1 -0.0157(5) -0.0288(5)
C3_1 x 1 0.01384(8) -0.03577(9)
C3_1 y 1 -0.00137(17) -0.00348(18)
C3_1 z 1 0.0156(5) -0.0407(5)
C3_2 x 1 -0.01382(8) -0.03567(9)
C3_2 y 1 -0.00146(17) 0.00300(18)
C3_2 z 1 -0.0151(5) -0.0410(5)
C4_1 x 1 0.00293(9) -0.03763(10)
C4_1 y 1 -0.00250(17) -0.00082(19)
C4_1 z 1 0.0028(5) -0.0368(5)
C4_2 x 1 -0.00285(9) -0.03763(10)
C4_2 y 1 -0.00268(17) 0.00062(19)
C4_2 z 1 -0.0034(5) -0.0359(5)
C5_1 x 1 0.00271(9) -0.03711(9)
C5_1 y 1 -0.00231(17) -0.00065(19)
C5_1 z 1 0.0031(5) -0.0141(5)
C5_2 x 1 -0.00284(9) -0.03704(9)
C5_2 y 1 -0.00211(17) 0.00061(19)
C5_2 z 1 -0.0039(5) -0.0139(5)
C6_1 x 1 -0.00226(8) -0.03703(9)
C6_1 y 1 -0.00244(17) 0.00028(18)
C6_1 z 1 0.0012(5) -0.0216(5)
C6_2 x 1 0.00214(8) -0.03698(9)
C6_2 y 1 -0.00274(17) -0.00040(18)
C6_2 z 1 -0.0010(5) -0.0209(5)
H1c2_1 x 1 0.0256 -0.0291
H1c2_1 y 1 0.0007 -0.0045
H1c2_1 z 1 0.0205 -0.0269
H1c2_2 x 1 -0.0256 -0.0291
H1c2_2 y 1 0.0006 0.0041
H1c2_2 z 1 -0.0224 -0.0267
H1c3_1 x 1 0.0174 -0.0347
H1c3_1 y 1 -0.0006 -0.0044
H1c3_1 z 1 0.0259 -0.0505
H1c3_2 x 1 -0.0174 -0.0345
H1c3_2 y 1 -0.0009 0.0041
H1c3_2 z 1 -0.0242 -0.0516
H1c5_1 x 1 -0.0012 -0.0368
H1c5_1 y 1 -0.002 0
H1c5_1 z 1 0.0031 -0.0066
H1c5_2 x 1 0.001 -0.0367
H1c5_2 y 1 -0.0017 0.0001
H1c5_2 z 1 -0.005 -0.0065
H1c6_1 x 1 -0.0093 -0.0355
H1c6_1 y 1 -0.0019 0.0018
H1c6_1 z 1 0 -0.0166
H1c6_2 x 1 0.0091 -0.0355
H1c6_2 y 1 -0.0023 -0.0021
H1c6_2 z 1 0.0014 -0.0154

loop_
_atom_site_displace_special_func_atom_site_label
_atom_site_displace_special_func_sawtooth_ax
_atom_site_displace_special_func_sawtooth_ay
_atom_site_displace_special_func_sawtooth_az
_atom_site_displace_special_func_sawtooth_c
_atom_site_displace_special_func_sawtooth_w
? ? ? ? ? ?

loop_
_atom_site_Fourier_wave_vector_seq_id
_jana_atom_site_fourier_wave_vector_q1_coeff
1 1

loop_
_atom_site_occ_Fourier_atom_site_label
_atom_site_occ_Fourier_wave_vector_seq_id
_atom_site_occ_Fourier_param_cos
_atom_site_occ_Fourier_param_sin
? ? ? ?

loop_
_atom_site_occ_special_func_atom_site_label
_atom_site_occ_special_func_crenel_c
_atom_site_occ_special_func_crenel_w
? ? ?

loop_
_atom_site_U_Fourier_atom_site_label
_atom_site_U_Fourier_tens_elem
_atom_site_U_Fourier_wave_vector_seq_id
_atom_site_U_Fourier_param_cos
_atom_site_U_Fourier_param_sin
O1_1 U11 1 0 0.0021(6)
O1_1 U22 1 0 0.0010(6)
O1_1 U33 1 0 0.0020(7)
O1_1 U12 1 0 -0.0003(5)
O1_1 U13 1 0 0.0004(5)
O1_1 U23 1 0 -0.0014(5)
O1_2 U11 1 0 -0.0020(6)
O1_2 U22 1 0 0.0001(7)
O1_2 U33 1 0 -0.0014(7)
O1_2 U12 1 0 0.0004(5)
O1_2 U13 1 0 -0.0009(5)
O1_2 U23 1 0 -0.0003(5)
O2_1 U11 1 0 -0.0003(6)
O2_1 U22 1 0 0.0031(7)
O2_1 U33 1 0 0.0048(8)
O2_1 U12 1 0 -0.0003(5)
O2_1 U13 1 0 -0.0006(6)
O2_1 U23 1 0 0.0015(6)
O2_2 U11 1 0 0.0003(6)
O2_2 U22 1 0 -0.0026(7)
O2_2 U33 1 0 -0.0050(8)
O2_2 U12 1 0 0.0001(5)
O2_2 U13 1 0 0.0001(6)
O2_2 U23 1 0 0.0025(6)
N1_1 U11 1 0 0.0023(8)
N1_1 U22 1 0 0.0004(7)
N1_1 U33 1 0 0.0019(8)
N1_1 U12 1 0 0.0002(6)
N1_1 U13 1 0 0.0013(6)
N1_1 U23 1 0 0.0005(6)
N1_2 U11 1 0 -0.0021(8)
N1_2 U22 1 0 -0.0023(7)
N1_2 U33 1 0 -0.0008(8)
N1_2 U12 1 0 0.0002(6)
N1_2 U13 1 0 -0.0003(6)
N1_2 U23 1 0 -0.0008(6)
C1_1 U11 1 0 0.0035(9)
C1_1 U22 1 0 0.0014(9)
C1_1 U33 1 0 -0.0003(9)
C1_1 U12 1 0 -0.0004(7)
C1_1 U13 1 0 0.0018(7)
C1_1 U23 1 0 0.0013(7)
C1_2 U11 1 0 -0.0008(9)
C1_2 U22 1 0 -0.0016(9)
C1_2 U33 1 0 0.0005(9)
C1_2 U12 1 0 -0.0007(7)
C1_2 U13 1 0 -0.0018(7)
C1_2 U23 1 0 0.0008(7)
C2_1 U11 1 0 0.0023(9)
C2_1 U22 1 0 -0.0008(8)
C2_1 U33 1 0 0.0005(9)
C2_1 U12 1 0 0.0003(7)
C2_1 U13 1 0 0.0009(7)
C2_1 U23 1 0 0.0005(6)
C2_2 U11 1 0 -0.0027(9)
C2_2 U22 1 0 0.0006(8)
C2_2 U33 1 0 -0.0015(9)
C2_2 U12 1 0 0.0006(7)
C2_2 U13 1 0 -0.0018(7)
C2_2 U23 1 0 0.0004(7)
C3_1 U11 1 0 0.0021(9)
C3_1 U22 1 0 0.0013(8)
C3_1 U33 1 0 0.0002(9)
C3_1 U12 1 0 0.0006(7)
C3_1 U13 1 0 0.0007(7)
C3_1 U23 1 0 0.0002(7)
C3_2 U11 1 0 -0.0026(9)
C3_2 U22 1 0 -0.0004(8)
C3_2 U33 1 0 0.0023(9)
C3_2 U12 1 0 -0.0001(7)
C3_2 U13 1 0 -0.0011(7)
C3_2 U23 1 0 0.0006(7)
C4_1 U11 1 0 0.0002(9)
C4_1 U22 1 0 -0.0005(8)
C4_1 U33 1 0 0.0005(9)
C4_1 U12 1 0 -0.0008(7)
C4_1 U13 1 0 0.0013(7)
C4_1 U23 1 0 0.0008(6)
C4_2 U11 1 0 -0.0003(8)
C4_2 U22 1 0 -0.0001(8)
C4_2 U33 1 0 0.0009(9)
C4_2 U12 1 0 0.0001(7)
C4_2 U13 1 0 0.0007(7)
C4_2 U23 1 0 0.0010(6)
C5_1 U11 1 0 0.0005(9)
C5_1 U22 1 0 0.0004(8)
C5_1 U33 1 0 0.0006(9)
C5_1 U12 1 0 0.0000(7)
C5_1 U13 1 0 -0.0022(7)
C5_1 U23 1 0 0.0010(7)
C5_2 U11 1 0 -0.0005(9)
C5_2 U22 1 0 0.0007(8)
C5_2 U33 1 0 -0.0007(9)
C5_2 U12 1 0 0.0006(7)
C5_2 U13 1 0 0.0008(7)
C5_2 U23 1 0 0.0003(7)
C6_1 U11 1 0 0.0003(9)
C6_1 U22 1 0 0.0011(8)
C6_1 U33 1 0 0.0002(9)
C6_1 U12 1 0 -0.0009(7)
C6_1 U13 1 0 -0.0003(7)
C6_1 U23 1 0 0.0002(6)
C6_2 U11 1 0 -0.0010(9)
C6_2 U22 1 0 -0.0006(8)
C6_2 U33 1 0 0.0013(9)
C6_2 U12 1 0 0.0000(7)
C6_2 U13 1 0 0.0009(7)
C6_2 U23 1 0 0.0010(6)

loop_
_atom_type_symbol
_atom_type_scat_dispersion_real
_atom_type_scat_dispersion_imag
_atom_type_scat_source
C 0.0009 0.0008 'International Tables Vol C tables 4.2.6.8 and 6.1.1.1'
H 0.0000 0.0000 'International Tables Vol C tables 4.2.6.8 and 6.1.1.1'
N 0.0022 0.0015 'International Tables Vol C tables 4.2.6.8 and 6.1.1.1'
O 0.0043 0.0028 'International Tables Vol C tables 4.2.6.8 and 6.1.1.1'

loop_
_cell_subsystem_code
_cell_subsystem_description
_cell_subsystem_matrix_W_1_1
_cell_subsystem_matrix_W_1_2
_cell_subsystem_matrix_W_1_3
_cell_subsystem_matrix_W_1_4
_cell_subsystem_matrix_W_2_1
_cell_subsystem_matrix_W_2_2
_cell_subsystem_matrix_W_2_3
_cell_subsystem_matrix_W_2_4
_cell_subsystem_matrix_W_3_1
_cell_subsystem_matrix_W_3_2
_cell_subsystem_matrix_W_3_3
_cell_subsystem_matrix_W_3_4
_cell_subsystem_matrix_W_4_1
_cell_subsystem_matrix_W_4_2
_cell_subsystem_matrix_W_4_3
_cell_subsystem_matrix_W_4_4
1 '1-st subsystem' 1 0 0 0 0 1 0 0 0 0 1 0 0 0 0 1
2 '2-nd subsystem' 1 0 0 0 0 1 0 0 0 0 0 1 0 0 1 0

loop_
_cell_wave_vector_seq_id
_cell_wave_vector_x
_cell_wave_vector_y
_cell_wave_vector_z
1 0.000000 0.000000 0.333333

loop_
_exptl_crystal_face_index_h
_exptl_crystal_face_index_k
_exptl_crystal_face_index_l
_exptl_crystal_face_perp_dist
? ? ? ?

loop_
_geom_angle_atom_site_label_1
_geom_angle_atom_site_label_2
_geom_angle_atom_site_label_3
_geom_angle_site_ssg_symmetry_1
_geom_angle_site_ssg_symmetry_2
_geom_angle_site_ssg_symmetry_3
_geom_angle_av
_geom_angle_min
_geom_angle_max
_geom_angle_publ_flag
O2 O1 N1 . . . 28.34(14) 28.17(14) 28.60(14) ?
O2 O1 C1 . . . 62.19(12) 62.06(12) 62.34(12) ?
O2 O1 H1c2 . . . 112.51 112.07 113.26 ?
N1 O1 C1 . . . 33.85(14) 33.74(14) 33.91(14) ?
N1 O1 H1c2 . . . 84.42 84.26 84.68 ?
C1 O1 H1c2 . . . 50.95 50.87 51 ?
O1 O2 N1 . . . 28.34(13) 28.20(13) 28.54(13) ?
O1 O2 C1 . . . 62.24(12) 62.20(12) 62.31(12) ?
O1 O2 H1c2 . . 4_6575 108.47 103.39 113.86 ?
O1 O2 H1c5 . . . 112.68 112.33 113.2 ?
N1 O2 C1 . . . 33.91(14) 33.77(14) 34.02(14) ?
N1 O2 H1c2 . . 4_6575 115.85 106.74 122.83 ?
N1 O2 H1c5 . . . 84.61 84.53 84.7 ?
C1 O2 H1c2 . . 4_6575 116.79 93.23 130.14 ?
C1 O2 H1c5 . . . 51.06 50.96 51.19 ?
H1c2 O2 H1c5 4_6575 . . 94.45 70.44 106.98 ?
O1 N1 O2 . . . 123.3(2) 122.9(2) 123.6(2) ?
O1 N1 C1 . . . 118.4(3) 118.2(3) 118.6(3) ?
O1 N1 C2 . . . 89.0(2) 89.0(2) 89.1(2) ?
O1 N1 C5 . . . 147.5(2) 147.2(2) 148.2(2) ?
O2 N1 C1 . . . 118.3(3) 118.1(3) 118.5(3) ?
O2 N1 C2 . . . 147.40(19) 147.00(19) 148.2(2) ?
O2 N1 C5 . . . 88.8(2) 88.8(2) 88.9(2) ?
C1 N1 C2 . . . 29.70(18) 29.58(18) 29.81(18) ?
C1 N1 C5 . . . 29.76(18) 29.60(18) 29.92(18) ?
C2 N1 C5 . . . 59.46(12) 59.30(12) 59.58(12) ?
O1 C1 O2 . . . 55.57(11) 55.35(11) 55.74(11) ?
O1 C1 N1 . . . 27.76(16) 27.63(17) 27.90(16) ?
O1 C1 C2 . . . 91.1(2) 90.9(2) 91.4(2) ?
O1 C1 C3 . . . 122.04(19) 121.74(19) 122.25(19) ?
O1 C1 C5 . . . 145.6(2) 145.2(2) 146.3(2) ?
O1 C1 C6 . . . 174.64(19) 173.32(18) 177.0(2) ?
O1 C1 H1c2 . . . 67.5 67.09 67.83 ?
O1 C1 H1c5 . . . 122.1 121.78 122.62 ?
O2 C1 N1 . . . 27.81(16) 27.72(17) 27.88(16) ?
O2 C1 C2 . . . 145.8(2) 145.4(2) 146.1(2) ?
O2 C1 C3 . . . 175.04(19) 174.15(19) 176.7(2) ?
O2 C1 C5 . . . 90.9(2) 90.8(2) 91.0(2) ?
O2 C1 C6 . . . 121.92(19) 121.74(19) 122.09(19) ?
O2 C1 H1c2 . . . 122.3 122.03 122.51 ?
O2 C1 H1c5 . . . 67.29 67.22 67.35 ?
N1 C1 C2 . . . 118.6(3) 118.3(3) 118.9(3) ?
N1 C1 C3 . . . 149.6(3) 149.3(3) 149.9(3) ?
N1 C1 C5 . . . 118.4(3) 118.2(3) 118.7(3) ?
N1 C1 C6 . . . 149.5(3) 149.2(3) 149.8(3) ?
N1 C1 H1c2 . . . 94.88 94.67 95.23 ?
N1 C1 H1c5 . . . 94.74 94.54 95.04 ?
C2 C1 C3 . . . 31.03(14) 30.88(14) 31.25(14) ?
C2 C1 C5 . . . 123.0(2) 122.8(2) 123.3(2) ?
C2 C1 C6 . . . 91.94(17) 91.75(17) 92.22(16) ?
C2 C1 H1c2 . . . 23.68 23.58 23.78 ?
C2 C1 H1c5 . . . 146.69 146.5 147.02 ?
C3 C1 C5 . . . 92.00(17) 91.93(17) 92.10(17) ?
C3 C1 C6 . . . 60.91(12) 60.87(12) 60.97(12) ?
C3 C1 H1c2 . . . 54.71 54.64 54.83 ?
C3 C1 H1c5 . . . 115.66 115.59 115.78 ?
C5 C1 C6 . . . 31.09(15) 31.06(15) 31.12(14) ?
C5 C1 H1c2 . . . 146.71 146.6 146.93 ?
C5 C1 H1c5 . . . 23.67 23.63 23.69 ?
C6 C1 H1c2 . . . 115.62 115.53 115.8 ?
C6 C1 H1c5 . . . 54.75 54.7 54.81 ?
H1c2 C1 H1c5 . . . 170.37 170.23 170.6 ?
N1 C2 C1 . . . 31.74(14) 31.52(14) 31.86(14) ?
N1 C2 C3 . . . 149.8(3) 149.6(3) 150.3(3) ?
N1 C2 C4 . . . 120.23(18) 120.04(18) 120.61(18) ?
N1 C2 C5 . . . 60.22(12) 60.05(12) 60.46(12) ?
N1 C2 H1c2 . . . 89.21 88.95 89.4 ?
N1 C2 H1c3 . . . 173.98 173.68 174.43 ?
C1 C2 C3 . . . 118.1(3) 117.7(3) 118.4(3) ?
C1 C2 C4 . . . 88.5(2) 88.2(2) 88.8(2) ?
C1 C2 C5 . . . 28.48(14) 28.28(14) 28.62(14) ?
C1 C2 H1c2 . . . 120.95 120.79 121.15 ?
C1 C2 H1c3 . . . 142.24 141.82 142.59 ?
C3 C2 C4 . . . 29.61(18) 29.53(18) 29.65(18) ?
C3 C2 C5 . . . 89.6(2) 89.4(2) 89.8(2) ?
C3 C2 H1c2 . . . 120.95 120.79 121.15 ?
C3 C2 H1c3 . . . 24.15 24.11 24.17 ?
C4 C2 C5 . . . 60.01(13) 59.90(12) 60.15(13) ?
C4 C2 H1c2 . . . 150.55 150.44 150.67 ?
C4 C2 H1c3 . . . 53.75 53.64 53.82 ?
C5 C2 H1c2 . . . 149.43 149.41 149.45 ?
C5 C2 H1c3 . . . 113.76 113.53 113.97 ?
H1c2 C2 H1c3 . . . 96.81 96.62 97.04 ?
C1 C3 C2 . . . 30.87(18) 30.70(18) 31.05(18) ?
C1 C3 C4 . . . 90.1(2) 89.9(2) 90.2(2) ?
C1 C3 C6 . . . 59.48(13) 59.42(13) 59.57(13) ?
C1 C3 H1c2 . . . 54.48 54.41 54.54 ?
C1 C3 H1c3 . . . 150.41 150.26 150.56 ?
C2 C3 C4 . . . 120.9(3) 120.9(3) 121.0(3) ?
C2 C3 C6 . . . 90.4(2) 90.3(2) 90.5(2) ?
C2 C3 H1c2 . . . 23.61 23.49 23.7 ?
C2 C3 H1c3 . . . 119.54 119.52 119.56 ?
C4 C3 C6 . . . 30.57(14) 30.45(14) 30.64(15) ?
C4 C3 H1c2 . . . 144.53 144.46 144.59 ?
C4 C3 H1c3 . . . 119.54 119.52 119.55 ?
C6 C3 H1c2 . . . 113.96 113.91 114 ?
C6 C3 H1c3 . . . 150.11 149.97 150.17 ?
H1c2 C3 H1c3 . . . 95.93 95.85 96.02 ?
C2 C4 C3 . . . 29.47(14) 29.44(14) 29.51(14) ?
C2 C4 C4 . . 2_6565 150.2(3) 150.0(3) 150.5(3) ?
C2 C4 C5 . . . 60.15(12) 60.04(12) 60.25(12) ?
C2 C4 C6 . . . 89.52(16) 89.36(16) 89.75(16) ?
C2 C4 C6 . . 2_6565 162.86(13) 161.81(13) 164.38(13) ?
C2 C4 H1c3 . . . 53.55 53.49 53.61 ?
C2 C4 H1c6 . . . 113.55 113.45 113.73 ?
C3 C4 C4 . . 2_6565 120.8(3) 120.5(3) 121.1(3) ?
C3 C4 C5 . . . 89.62(16) 89.50(16) 89.76(16) ?
C3 C4 C6 . . . 119.0(2) 118.8(2) 119.3(2) ?
C3 C4 C6 . . 2_6565 141.9(2) 141.5(2) 142.7(2) ?
C3 C4 H1c3 . . . 24.08 24.05 24.1 ?
C3 C4 H1c6 . . . 143.02 142.88 143.24 ?
C4 C4 C5 2_6565 . . 149.6(3) 149.4(3) 149.7(3) ?
C4 C4 C6 2_6565 . . 120.2(3) 120.0(3) 120.5(3) ?
C4 C4 C6 2_6565 . 2_6565 28.94(18) 28.83(19) 29.07(18) ?
C4 C4 H1c3 2_6565 . . 96.69 96.4 97 ?
C4 C4 H1c6 2_6565 . . 96.22 95.99 96.41 ?
C5 C4 C6 . . . 29.37(14) 29.19(14) 29.50(14) ?
C5 C4 C6 . . 2_6565 123.7(2) 123.5(2) 123.9(2) ?
C5 C4 H1c3 . . . 113.7 113.58 113.86 ?
C5 C4 H1c6 . . . 53.4 53.28 53.48 ?
C6 C4 C6 . . 2_6565 95.6(2) 95.5(2) 95.7(2) ?
C6 C4 H1c3 . . . 143.07 142.85 143.36 ?
C6 C4 H1c6 . . . 24.03 23.98 24.08 ?
C6 C4 H1c3 2_6565 . . 119.67 119.27 120.08 ?
C6 C4 H1c6 2_6565 . . 72.55 72.24 72.74 ?
H1c3 C4 H1c6 . . . 167.09 166.93 167.34 ?
N1 C5 C1 . . . 31.83(14) 31.67(14) 31.91(14) ?
N1 C5 C2 . . . 60.33(12) 60.24(12) 60.46(12) ?
N1 C5 C4 . . . 120.16(18) 120.05(18) 120.28(19) ?
N1 C5 C6 . . . 149.8(3) 149.7(3) 149.9(3) ?
N1 C5 H1c5 . . . 89.18 89.1 89.3 ?
N1 C5 H1c6 . . . 173.94 173.87 174.02 ?
C1 C5 C2 . . . 28.49(14) 28.37(14) 28.57(14) ?
C1 C5 C4 . . . 88.3(2) 88.2(2) 88.4(2) ?
C1 C5 C6 . . . 118.0(3) 117.9(3) 118.1(3) ?
C1 C5 H1c5 . . . 121.01 120.97 121.05 ?
C1 C5 H1c6 . . . 142.15 142.08 142.2 ?
C2 C5 C4 . . . 59.83(13) 59.82(13) 59.85(12) ?
C2 C5 C6 . . . 89.5(2) 89.4(2) 89.6(2) ?
C2 C5 H1c5 . . . 149.5 149.38 149.59 ?
C2 C5 H1c6 . . . 113.65 113.62 113.71 ?
C4 C5 C6 . . . 29.66(19) 29.54(19) 29.76(19) ?
C4 C5 H1c5 . . . 150.66 150.58 150.76 ?
C4 C5 H1c6 . . . 53.82 53.79 53.86 ?
C6 C5 H1c5 . . . 121.01 120.97 121.04 ?
C6 C5 H1c6 . . . 24.17 24.1 24.25 ?
H1c5 C5 H1c6 . . . 96.84 96.79 96.91 ?
C1 C6 C3 . . . 59.60(13) 59.56(13) 59.68(13) ?
C1 C6 C4 . . . 90.0(2) 89.8(2) 90.2(2) ?
C1 C6 C4 . . 2_6565 120.85(19) 120.69(19) 120.95(19) ?
C1 C6 C5 . . . 30.93(19) 30.88(19) 31.03(19) ?
C1 C6 H1c5 . . . 54.53 54.47 54.64 ?
C1 C6 H1c6 . . . 150.44 150.38 150.52 ?
C3 C6 C4 . . . 30.44(14) 30.28(14) 30.56(14) ?
C3 C6 C4 . . 2_6565 61.25(12) 61.13(12) 61.40(12) ?
C3 C6 C5 . . . 90.5(2) 90.4(2) 90.7(2) ?
C3 C6 H1c5 . . . 114.13 114.03 114.32 ?
C3 C6 H1c6 . . . 149.95 149.91 150.01 ?
C4 C6 C4 . . 2_6565 30.82(14) 30.68(15) 30.93(14) ?
C4 C6 C5 . . . 121.0(3) 120.7(3) 121.3(3) ?
C4 C6 H1c5 . . . 144.57 144.31 144.88 ?
C4 C6 H1c6 . . . 119.51 119.36 119.63 ?
C4 C6 C5 2_6565 . . 151.8(3) 151.6(3) 151.9(3) ?
C4 C6 H1c5 2_6565 . . 175.35 175.14 175.56 ?
C4 C6 H1c6 2_6565 . . 88.7 88.62 88.79 ?
C5 C6 H1c5 . . . 23.6 23.58 23.62 ?
C5 C6 H1c6 . . . 119.51 119.36 119.63 ?
H1c5 C6 H1c6 . . . 95.92 95.75 96.05 ?
O1 H1c2 O2 . . 4_6475 90.9 75.96 119.11 ?
O1 H1c2 C1 . . . 61.54 61.29 61.92 ?
O1 H1c2 C2 . . . 96.81 96.52 97.33 ?
O1 H1c2 C3 . . . 132.14 131.7 132.82 ?
O1 H1c2 H1c3 . . . 155.87 155.25 156.75 ?
O2 H1c2 C1 4_6475 . . 141.66 133.42 155.07 ?
O2 H1c2 C2 4_6475 . . 150.51 133.87 160.72 ?
O2 H1c2 C3 4_6475 . . 130.57 102.79 144.61 ?
O2 H1c2 H1c3 4_6475 . . 109.59 80.96 124.31 ?
C1 H1c2 C2 . . . 35.37 35.27 35.42 ?
C1 H1c2 C3 . . . 70.81 70.63 70.93 ?
C1 H1c2 H1c3 . . . 94.7 94.46 94.89 ?
C2 H1c2 C3 . . . 35.44 35.36 35.51 ?
C2 H1c2 H1c3 . . . 59.34 59.19 59.46 ?
C3 H1c2 H1c3 . . . 23.9 23.83 23.96 ?
C2 H1c3 C3 . . . 36.32 36.27 36.37 ?
C2 H1c3 C4 . . . 72.7 72.63 72.75 ?
C2 H1c3 H1c2 . . . 23.86 23.78 23.92 ?
C2 H1c3 H1c3 . . 2_6565 135.22 134.23 136.22 ?
C3 H1c3 C4 . . . 36.38 36.36 36.41 ?
C3 H1c3 H1c2 . . . 60.17 60.15 60.19 ?
C3 H1c3 H1c3 . . 2_6565 106.31 105.81 106.8 ?
C4 H1c3 H1c2 . . . 96.55 96.53 96.59 ?
C4 H1c3 H1c3 . . 2_6565 75.03 74.96 75.08 ?
H1c2 H1c3 H1c3 . . 2_6565 148.11 146.62 149.66 ?
O2 H1c5 C1 . . . 61.65 61.6 61.69 ?
O2 H1c5 C5 . . . 96.91 96.82 97.02 ?
O2 H1c5 C6 . . . 132.22 132.04 132.44 ?
O2 H1c5 H1c6 . . . 156.02 155.85 156.32 ?
C1 H1c5 C5 . . . 35.32 35.31 35.34 ?
C1 H1c5 C6 . . . 70.72 70.66 70.77 ?
C1 H1c5 H1c6 . . . 94.62 94.58 94.66 ?
C5 H1c5 C6 . . . 35.39 35.34 35.42 ?
C5 H1c5 H1c6 . . . 59.3 59.27 59.32 ?
C6 H1c5 H1c6 . . . 23.91 23.86 23.96 ?
C4 H1c6 C5 . . . 72.78 72.66 72.93 ?
C4 H1c6 C6 . . . 36.46 36.39 36.55 ?
C4 H1c6 H1c5 . . . 96.64 96.47 96.84 ?
C4 H1c6 H1c6 . . 2_6565 75.52 75.28 75.73 ?
C5 H1c6 C6 . . . 36.32 36.27 36.38 ?
C5 H1c6 H1c5 . . . 23.86 23.82 23.91 ?
C5 H1c6 H1c6 . . 2_6565 135.63 135.05 136.58 ?
C6 H1c6 H1c5 . . . 60.18 60.08 60.29 ?
C6 H1c6 H1c6 . . 2_6565 106.84 106.4 107.39 ?
H1c5 H1c6 H1c6 . . 2_6565 148.37 147.84 149.4 ?
C7 C7 C8 2_5565 . . 121.55(18) 121.55(18) 121.55(18) ?
C7 C7 C9 2_5565 . . 121.2(2) 121.2(2) 121.2(2) ?
C7 C7 C10 2_5565 . . 150.61(16) 150.61(16) 150.61(16) ?
C7 C7 C11 2_5565 . . 150.63(15) 150.63(15) 150.63(15) ?
C7 C7 H1c8 2_5565 . . 97.43 97.43 97.43 ?
C7 C7 H1c9 2_5565 . . 97.16 97.16 97.16 ?
C8 C7 C9 . . . 117.3(2) 117.3(2) 117.3(2) ?
C8 C7 C10 . . . 87.84(15) 87.84(15) 87.84(15) ?
C8 C7 C11 . . . 29.09(12) 29.09(12) 29.09(12) ?
C8 C7 H1c8 . . . 24.11 24.11 24.11 ?
C8 C7 H1c9 . . . 141.3 141.3 141.3 ?
C9 C7 C10 . . . 29.45(13) 29.45(13) 29.45(13) ?
C9 C7 C11 . . . 88.21(16) 88.21(16) 88.21(16) ?
C9 C7 H1c8 . . . 141.41 141.41 141.41 ?
C9 C7 H1c9 . . . 24 24 24 ?
C10 C7 C11 . . . 58.75(9) 58.75(9) 58.75(9) ?
C10 C7 H1c8 . . . 111.96 111.96 111.96 ?
C10 C7 H1c9 . . . 53.46 53.46 53.46 ?
C11 C7 H1c8 . . . 53.2 53.2 53.2 ?
C11 C7 H1c9 . . . 112.21 112.21 112.21 ?
H1c8 C7 H1c9 . . . 165.41 165.41 165.41 ?
C7 C8 C9 . . . 31.35(11) 31.35(11) 31.35(11) ?
C7 C8 C11 . . . 121.45(19) 121.45(19) 121.45(19) ?
C7 C8 C12 . . . 91.71(14) 91.71(14) 91.71(14) ?
C7 C8 H1c8 . . . 119.28 119.28 119.28 ?
C7 C8 H1c11 . . . 145.58 145.58 145.58 ?
C9 C8 C11 . . . 90.10(15) 90.10(15) 90.10(15) ?
C9 C8 C12 . . . 60.36(10) 60.36(10) 60.36(10) ?
C9 C8 H1c8 . . . 150.62 150.62 150.62 ?
C9 C8 H1c11 . . . 114.23 114.23 114.23 ?
C11 C8 C12 . . . 29.74(12) 29.74(12) 29.74(12) ?
C11 C8 H1c8 . . . 119.28 119.28 119.28 ?
C11 C8 H1c11 . . . 24.13 24.13 24.13 ?
C12 C8 H1c8 . . . 149.01 149.01 149.01 ?
C12 C8 H1c11 . . . 53.87 53.87 53.87 ?
H1c8 C8 H1c11 . . . 95.15 95.15 95.15 ?
C7 C9 C8 . . . 31.36(13) 31.36(13) 31.36(13) ?
C7 C9 C10 . . . 120.8(2) 120.8(2) 120.8(2) ?
C7 C9 C12 . . . 91.43(16) 91.43(16) 91.43(16) ?
C7 C9 H1c9 . . . 119.59 119.59 119.59 ?
C7 C9 H1c10 . . . 145 145 145 ?
C8 C9 C10 . . . 89.45(16) 89.45(16) 89.45(16) ?
C8 C9 C12 . . . 60.07(10) 60.07(10) 60.07(10) ?
C8 C9 H1c9 . . . 150.95 150.95 150.95 ?
C8 C9 H1c10 . . . 113.64 113.64 113.64 ?
C10 C9 C12 . . . 29.38(12) 29.38(12) 29.38(12) ?
C10 C9 H1c9 . . . 119.59 119.59 119.59 ?
C10 C9 H1c10 . . . 24.19 24.19 24.19 ?
C12 C9 H1c9 . . . 148.97 148.97 148.97 ?
C12 C9 H1c10 . . . 53.57 53.57 53.57 ?
H1c9 C9 H1c10 . . . 95.4 95.4 95.4 ?
C7 C10 C9 . . . 29.73(12) 29.73(12) 29.73(12) ?
C7 C10 C11 . . . 60.72(10) 60.72(10) 60.72(10) ?
C7 C10 C12 . . . 91.35(15) 91.35(15) 91.35(15) ?
C7 C10 H1c9 . . . 53.87 53.87 53.87 ?
C7 C10 H1c10 . . . 149.19 149.19 149.19 ?
C7 C10 H1c12 . . . 115.19 115.19 115.19 ?
C9 C10 C11 . . . 90.46(15) 90.46(15) 90.46(15) ?
C9 C10 C12 . . . 121.1(2) 121.1(2) 121.1(2) ?
C9 C10 H1c9 . . . 24.14 24.14 24.14 ?
C9 C10 H1c10 . . . 119.46 119.46 119.46 ?
C9 C10 H1c12 . . . 144.92 144.92 144.92 ?
C11 C10 C12 . . . 30.63(12) 30.63(12) 30.63(12) ?
C11 C10 H1c9 . . . 114.6 114.6 114.6 ?
C11 C10 H1c10 . . . 150.08 150.08 150.08 ?
C11 C10 H1c12 . . . 54.47 54.47 54.47 ?
C12 C10 H1c9 . . . 145.22 145.22 145.22 ?
C12 C10 H1c10 . . . 119.46 119.46 119.46 ?
C12 C10 H1c12 . . . 23.84 23.84 23.84 ?
H1c9 C10 H1c10 . . . 95.32 95.32 95.32 ?
H1c9 C10 H1c12 . . . 169.06 169.06 169.06 ?
H1c10 C10 H1c12 . . . 95.62 95.62 95.62 ?
C7 C11 C8 . . . 29.47(12) 29.47(12) 29.47(12) ?
C7 C11 C10 . . . 60.52(10) 60.52(10) 60.52(10) ?
C7 C11 C12 . . . 91.07(17) 91.07(17) 91.07(17) ?
C7 C11 H1c8 . . . 53.77 53.77 53.77 ?
C7 C11 H1c11 . . . 149.2 149.2 149.2 ?
C7 C11 H1c12 . . . 114.87 114.87 114.87 ?
C8 C11 C10 . . . 89.99(16) 89.99(16) 89.99(16) ?
C8 C11 C12 . . . 120.5(2) 120.5(2) 120.5(2) ?
C8 C11 H1c8 . . . 24.3 24.3 24.3 ?
C8 C11 H1c11 . . . 119.73 119.73 119.73 ?
C8 C11 H1c12 . . . 144.33 144.33 144.33 ?
C10 C11 C12 . . . 30.54(14) 30.54(14) 30.54(14) ?
C10 C11 H1c8 . . . 114.29 114.29 114.29 ?
C10 C11 H1c11 . . . 150.28 150.28 150.28 ?
C10 C11 H1c12 . . . 54.34 54.34 54.34 ?
C12 C11 H1c8 . . . 144.84 144.84 144.84 ?
C12 C11 H1c11 . . . 119.73 119.73 119.73 ?
C12 C11 H1c12 . . . 23.8 23.8 23.8 ?
H1c8 C11 H1c11 . . . 95.43 95.43 95.43 ?
H1c8 C11 H1c12 . . . 168.64 168.64 168.64 ?
H1c11 C11 H1c12 . . . 95.93 95.93 95.93 ?
C8 C12 C9 . . . 59.56(9) 59.56(9) 59.56(9) ?
C8 C12 C10 . . . 89.10(16) 89.10(16) 89.10(16) ?
C8 C12 C11 . . . 29.73(14) 29.73(14) 29.73(14) ?
C8 C12 H1c10 . . . 113.37 113.37 113.37 ?
C8 C12 H1c11 . . . 53.86 53.86 53.86 ?
C8 C12 H1c12 . . . 150.31 150.31 150.31 ?
C9 C12 C10 . . . 29.54(12) 29.54(12) 29.54(12) ?
C9 C12 C11 . . . 89.29(17) 89.29(17) 89.29(17) ?
C9 C12 H1c10 . . . 53.81 53.81 53.81 ?
C9 C12 H1c11 . . . 113.42 113.42 113.42 ?
C9 C12 H1c12 . . . 150.12 150.12 150.12 ?
C10 C12 C11 . . . 118.8(2) 118.8(2) 118.8(2) ?
C10 C12 H1c10 . . . 24.27 24.27 24.27 ?
C10 C12 H1c11 . . . 142.96 142.96 142.96 ?
C10 C12 H1c12 . . . 120.58 120.58 120.58 ?
C11 C12 H1c10 . . . 143.1 143.1 143.1 ?
C11 C12 H1c11 . . . 24.13 24.13 24.13 ?
C11 C12 H1c12 . . . 120.58 120.58 120.58 ?
H1c10 C12 H1c11 . . . 167.23 167.23 167.23 ?
H1c10 C12 H1c12 . . . 96.31 96.31 96.31 ?
H1c11 C12 H1c12 . . . 96.46 96.46 96.46 ?
C7 H1c8 C8 . . . 36.61 36.61 36.61 ?
C7 H1c8 C11 . . . 73.03 73.03 73.03 ?
C7 H1c8 H1c9 . . 2_5565 82.5 82.5 82.5 ?
C7 H1c8 H1c11 . . . 97.24 97.24 97.24 ?
C8 H1c8 C11 . . . 36.42 36.42 36.42 ?
C8 H1c8 H1c9 . . 2_5565 118.98 118.98 118.98 ?
C8 H1c8 H1c11 . . . 60.63 60.63 60.63 ?
C11 H1c8 H1c9 . . 2_5565 155.08 155.08 155.08 ?
C11 H1c8 H1c11 . . . 24.21 24.21 24.21 ?
H1c9 H1c8 H1c11 2_5565 . . 175.19 175.19 175.19 ?
C7 H1c9 C9 . . . 36.4 36.4 36.4 ?
C7 H1c9 C10 . . . 72.67 72.67 72.67 ?
C7 H1c9 H1c8 . . 2_5565 82.56 82.56 82.56 ?
C7 H1c9 H1c10 . . . 96.84 96.84 96.84 ?
C9 H1c9 C10 . . . 36.27 36.27 36.27 ?
C9 H1c9 H1c8 . . 2_5565 118.83 118.83 118.83 ?
C9 H1c9 H1c10 . . . 60.43 60.43 60.43 ?
C10 H1c9 H1c8 . . 2_5565 154.78 154.78 154.78 ?
C10 H1c9 H1c10 . . . 24.17 24.17 24.17 ?
H1c8 H1c9 H1c10 2_5565 . . 175.38 175.38 175.38 ?
C9 H1c10 C10 . . . 36.35 36.35 36.35 ?
C9 H1c10 C12 . . . 72.62 72.62 72.62 ?
C9 H1c10 H1c9 . . . 24.16 24.16 24.16 ?
C9 H1c10 H1c12 . . . 96.66 96.66 96.66 ?
C10 H1c10 C12 . . . 36.27 36.27 36.27 ?
C10 H1c10 H1c9 . . . 60.51 60.51 60.51 ?
C10 H1c10 H1c12 . . . 60.31 60.31 60.31 ?
C12 H1c10 H1c9 . . . 96.78 96.78 96.78 ?
C12 H1c10 H1c12 . . . 24.04 24.04 24.04 ?
H1c9 H1c10 H1c12 . . . 120.82 120.82 120.82 ?
C8 H1c11 C11 . . . 36.14 36.14 36.14 ?
C8 H1c11 C12 . . . 72.28 72.28 72.28 ?
C8 H1c11 H1c8 . . . 24.22 24.22 24.22 ?
C8 H1c11 H1c12 . . . 96.23 96.23 96.23 ?
C11 H1c11 C12 . . . 36.14 36.14 36.14 ?
C11 H1c11 H1c8 . . . 60.36 60.36 60.36 ?
C11 H1c11 H1c12 . . . 60.09 60.09 60.09 ?
C12 H1c11 H1c8 . . . 96.5 96.5 96.5 ?
C12 H1c11 H1c12 . . . 23.95 23.95 23.95 ?
H1c8 H1c11 H1c12 . . . 120.45 120.45 120.45 ?
C10 H1c12 C11 . . . 71.19 71.19 71.19 ?
C10 H1c12 C12 . . . 35.57 35.57 35.57 ?
C10 H1c12 H1c10 . . . 24.07 24.07 24.07 ?
C10 H1c12 H1c11 . . . 95.16 95.16 95.16 ?
C10 H1c12 H1c12 . . 2_5575 164.13 164.13 164.13 ?
C11 H1c12 C12 . . . 35.61 35.61 35.61 ?
C11 H1c12 H1c10 . . . 95.26 95.26 95.26 ?
C11 H1c12 H1c11 . . . 23.98 23.98 23.98 ?
C11 H1c12 H1c12 . . 2_5575 93.08 93.08 93.08 ?
C12 H1c12 H1c10 . . . 59.65 59.65 59.65 ?
C12 H1c12 H1c11 . . . 59.59 59.59 59.59 ?
C12 H1c12 H1c12 . . 2_5575 128.66 128.66 128.66 ?
H1c10 H1c12 H1c11 . . . 119.24 119.24 119.24 ?
H1c10 H1c12 H1c12 . . 2_5575 171.38 171.38 171.38 ?
H1c11 H1c12 H1c12 . . 2_5575 69.12 69.12 69.12 ?

loop_
_geom_bond_atom_site_label_1
_geom_bond_atom_site_label_2
_geom_bond_site_ssg_symmetry_1
_geom_bond_site_ssg_symmetry_2
_geom_bond_distance_av
_geom_bond_distance_min
_geom_bond_distance_max
_geom_bond_publ_flag
O1 O2 . . 2.163(4) 2.157(4) 2.167(4) ?
O1 N1 . . 1.228(4) 1.227(4) 1.232(4) ?
O1 C1 . . 2.320(3) 2.319(3) 2.322(3) ?
O1 H1c2 . . 2.4(18) 2.4(19) 2.4(19) ?
O2 N1 . . 1.229(4) 1.227(4) 1.229(4) ?
O2 C1 . . 2.319(3) 2.316(3) 2.323(3) ?
O2 H1c2 . 4_6575 2.8(10) 2.5(11) 2.9(11) ?
O2 H1c5 . . 2.4(18) 2.4(18) 2.4(18) ?
N1 C1 . . 1.469(3) 1.467(3) 1.471(3) ?
N1 C2 . . 2.453(4) 2.448(4) 2.457(4) ?
N1 C5 . . 2.450(3) 2.447(4) 2.454(4) ?
C1 C2 . . 1.384(5) 1.380(5) 1.386(5) ?
C1 C3 . . 2.379(4) 2.377(4) 2.380(4) ?
C1 C5 . . 1.383(5) 1.381(5) 1.385(5) ?
C1 C6 . . 2.376(4) 2.374(4) 2.377(4) ?
C1 H1c2 . . 2.0(9) 2.0(9) 2.1(9) ?
C1 H1c5 . . 2.0(9) 2.0(9) 2.1(9) ?
C2 C3 . . 1.390(3) 1.387(3) 1.394(3) ?
C2 C4 . . 2.424(4) 2.420(4) 2.426(4) ?
C2 C5 . . 2.431(5) 2.425(5) 2.436(5) ?
C2 H1c2 . . 1.0(12) 1.0(12) 1.0(12) ?
C2 H1c3 . . 2.0(19) 2.0(19) 2.0(19) ?
C3 C4 . . 1.396(5) 1.394(5) 1.398(5) ?
C3 C6 . . 2.410(5) 2.408(5) 2.412(5) ?
C3 H1c2 . . 2.1(18) 2.1(18) 2.1(18) ?
C3 H1c3 . . 1.0(13) 1.0(13) 1.0(13) ?
C4 C4 . 2_6565 1.483(3) 1.482(3) 1.486(3) ?
C4 C5 . . 2.428(4) 2.427(4) 2.429(4) ?
C4 C6 . . 1.401(5) 1.401(5) 1.401(5) ?
C4 C6 . 2_6565 2.501(4) 2.497(4) 2.504(4) ?
C4 H1c3 . . 2.0(9) 2.0(9) 2.0(9) ?
C4 H1c6 . . 2.1(10) 2.1(10) 2.1(10) ?
C5 C6 . . 1.389(3) 1.386(3) 1.391(3) ?
C5 H1c5 . . 1.0(13) 1.0(13) 1.0(13) ?
C5 H1c6 . . 2.0(18) 2.0(18) 2.0(18) ?
C6 H1c5 . . 2.1(19) 2.1(19) 2.1(19) ?
C6 H1c6 . . 1.0(12) 1.0(12) 1.0(12) ?
H1c2 H1c3 . . 2(3) 2(3) 2(3) ?
H1c3 H1c3 . 2_6565 2(2) 2(2) 2(2) ?
H1c5 H1c6 . . 2(3) 2(3) 2(3) ?
H1c6 H1c6 . 2_6565 2(3) 2(3) 2(3) ?
C7 C7 . 2_5565 1.496(3) 1.496(3) 1.496(3) ?
C7 C8 . . 1.401(3) 1.401(3) 1.401(3) ?
C7 C9 . . 1.401(3) 1.401(3) 1.401(3) ?
C7 C10 . . 2.425(3) 2.425(3) 2.425(3) ?
C7 C11 . . 2.430(4) 2.430(4) 2.430(4) ?
C7 H1c8 . . 2.050(2) 2.050(2) 2.050(2) ?
C7 H1c9 . . 2.052(2) 2.052(2) 2.052(2) ?
C8 C9 . . 2.393(3) 2.393(3) 2.393(3) ?
C8 C11 . . 1.385(4) 1.385(4) 1.385(4) ?
C8 C12 . . 2.405(3) 2.405(3) 2.405(3) ?
C8 H1c8 . . 0.960(2) 0.960(2) 0.960(2) ?
C8 H1c11 . . 2.039(3) 2.039(3) 2.039(3) ?
C9 C10 . . 1.389(4) 1.389(4) 1.389(4) ?
C9 C12 . . 2.412(4) 2.412(4) 2.412(4) ?
C9 H1c9 . . 0.960(2) 0.960(2) 0.960(2) ?
C9 H1c10 . . 2.040(2) 2.040(2) 2.040(2) ?
C10 C11 . . 2.382(3) 2.382(3) 2.382(3) ?
C10 C12 . . 1.382(4) 1.382(4) 1.382(4) ?
C10 H1c9 . . 2.041(3) 2.041(3) 2.041(3) ?
C10 H1c10 . . 0.960(2) 0.960(2) 0.960(2) ?
C10 H1c12 . . 2.045(3) 2.045(3) 2.045(3) ?
C11 C12 . . 1.385(3) 1.385(3) 1.385(3) ?
C11 H1c8 . . 2.035(2) 2.035(2) 2.035(2) ?
C11 H1c11 . . 0.960(2) 0.960(2) 0.960(2) ?
C11 H1c12 . . 2.048(2) 2.048(2) 2.048(2) ?
C12 H1c10 . . 2.034(2) 2.034(2) 2.034(2) ?
C12 H1c11 . . 2.039(2) 2.039(2) 2.039(2) ?
C12 H1c12 . . 0.960(2) 0.960(2) 0.960(2) ?
H1c8 H1c9 . 2_5565 2.0235 2.0235 2.0235 ?
H1c8 H1c11 . . 2.3303 2.3303 2.3303 ?
H1c9 H1c10 . . 2.3348 2.3348 2.3348 ?
H1c10 H1c12 . . 2.3423 2.3423 2.3423 ?
H1c11 H1c12 . . 2.3497 2.3497 2.3497 ?
H1c12 H1c12 . 2_5575 2.4349 2.4349 2.4349 ?

loop_
_geom_hbond_atom_site_label_D
_geom_hbond_atom_site_label_H
_geom_hbond_atom_site_label_A
_geom_hbond_site_symmetry_D
_geom_hbond_site_symmetry_H
_geom_hbond_site_symmetry_A
_geom_hbond_distance_DH
_geom_hbond_distance_HA
_geom_hbond_distance_DA
_geom_hbond_angle_DHA
_geom_hbond_publ_flag
? ? ? ? ? ? ? ? ? ? ?

loop_
_geom_torsion_atom_site_label_1
_geom_torsion_atom_site_label_2
_geom_torsion_atom_site_label_3
_geom_torsion_atom_site_label_4
_geom_torsion_site_ssg_symmetry_1
_geom_torsion_site_ssg_symmetry_2
_geom_torsion_site_ssg_symmetry_3
_geom_torsion_site_ssg_symmetry_4
_geom_torsion_av
_geom_torsion_min
_geom_torsion_max
_geom_torsion_publ_flag
C2 C1 N1 O1 2_5555 2_5555 2_5555 2_5555 -8.6(3) -11.4(3) -3.5(3) ?

loop_
_restr_angle_atom_site_label_1
_restr_angle_site_symmetry_1
_restr_angle_atom_site_label_2
_restr_angle_site_symmetry_2
_restr_angle_atom_site_label_3
_restr_angle_site_symmetry_3
_restr_angle_target
_restr_angle_target_weight_param
? ? ? ? ? ? ? ?

loop_
_restr_distance_atom_site_label_1
_restr_distance_site_symmetry_1
_restr_distance_atom_site_label_2
_restr_distance_site_symmetry_2
_restr_distance_target
_restr_distance_target_weight_param
? ? ? ? ? ?

loop_
_restr_equal_angle_atom_site_label_1
_restr_equal_angle_site_symmetry_1
_restr_equal_angle_atom_site_label_2
_restr_equal_angle_site_symmetry_2
_restr_equal_angle_atom_site_label_3
_restr_equal_angle_site_symmetry_3
_restr_equal_angle_class_class_id
_restr_equal_angle_class_target_weight_param
? ? ? ? ? ? ? ?

loop_
_restr_equal_distance_atom_site_label_1
_restr_equal_distance_site_symmetry_1
_restr_equal_distance_atom_site_label_2
_restr_equal_distance_site_symmetry_2
_restr_equal_distance_class_class_id
_restr_equal_distance_class_target_weight_param
? ? ? ? ? ?

loop_
_restr_equal_torsion_atom_site_label_1
_restr_equal_torsion_site_symmetry_1
_restr_equal_torsion_atom_site_label_2
_restr_equal_torsion_site_symmetry_2
_restr_equal_torsion_atom_site_label_3
_restr_equal_torsion_site_symmetry_3
_restr_equal_torsion_atom_site_label_4
_restr_equal_torsion_site_symmetry_4
_restr_equal_torsion_class_class_id
_restr_equal_torsion_class_target_weight_param
? ? ? ? ? ? ? ? ? ?

loop_
_restr_torsion_atom_site_label_1
_restr_torsion_site_symmetry_1
_restr_torsion_atom_site_label_2
_restr_torsion_site_symmetry_2
_restr_torsion_atom_site_label_3
_restr_torsion_site_symmetry_3
_restr_torsion_atom_site_label_4
_restr_torsion_site_symmetry_4
_restr_torsion_angle_target
_restr_torsion_weight_param
? ? ? ? ? ? ? ? ? ?

loop_
_twin_individual_id
_twin_individual_mass_fraction_refined
_twin_individual_twin_matrix_11
_twin_individual_twin_matrix_12
_twin_individual_twin_matrix_13
_twin_individual_twin_matrix_21
_twin_individual_twin_matrix_22
_twin_individual_twin_matrix_23
_twin_individual_twin_matrix_31
_twin_individual_twin_matrix_32
_twin_individual_twin_matrix_33
? ? ? ? ? ? ? ? ? ? ?

loop_
_jana_atom_site_adp_c_label
_jana_atom_site_adp_c_type_symbol
_jana_atom_site_adp_c_111
_jana_atom_site_adp_c_112
_jana_atom_site_adp_c_113
_jana_atom_site_adp_c_122
_jana_atom_site_adp_c_123
_jana_atom_site_adp_c_133
_jana_atom_site_adp_c_222
_jana_atom_site_adp_c_223
_jana_atom_site_adp_c_233
_jana_atom_site_adp_c_333
? ? ? ? ? ? ? ? ? ? ? ?

loop_
_jana_atom_site_adp_d_label
_jana_atom_site_adp_d_type_symbol
_jana_atom_site_adp_d_1111
_jana_atom_site_adp_d_1112
_jana_atom_site_adp_d_1113
_jana_atom_site_adp_d_1122
_jana_atom_site_adp_d_1123
_jana_atom_site_adp_d_1133
_jana_atom_site_adp_d_1222
_jana_atom_site_adp_d_1223
_jana_atom_site_adp_d_1233
_jana_atom_site_adp_d_1333
_jana_atom_site_adp_d_2222
_jana_atom_site_adp_d_2223
_jana_atom_site_adp_d_2233
_jana_atom_site_adp_d_2333
_jana_atom_site_adp_d_3333
? ? ? ? ? ? ? ? ? ? ? ? ? ? ? ? ?

loop_
_jana_atom_site_adp_e_label
_jana_atom_site_adp_e_type_symbol
_jana_atom_site_adp_e_11111
_jana_atom_site_adp_e_11112
_jana_atom_site_adp_e_11113
_jana_atom_site_adp_e_11122
_jana_atom_site_adp_e_11123
_jana_atom_site_adp_e_11133
_jana_atom_site_adp_e_11222
_jana_atom_site_adp_e_11223
_jana_atom_site_adp_e_11233
_jana_atom_site_adp_e_11333
_jana_atom_site_adp_e_12222
_jana_atom_site_adp_e_12223
_jana_atom_site_adp_e_12233
_jana_atom_site_adp_e_12333
_jana_atom_site_adp_e_13333
_jana_atom_site_adp_e_22222
_jana_atom_site_adp_e_22223
_jana_atom_site_adp_e_22233
_jana_atom_site_adp_e_22333
_jana_atom_site_adp_e_23333
_jana_atom_site_adp_e_33333
? ? ? ? ? ? ? ? ? ? ? ? ? ? ? ? ? ? ? ? ? ? ?

loop_
_jana_atom_site_adp_f_label
_jana_atom_site_adp_f_type_symbol
_jana_atom_site_adp_f_111111
_jana_atom_site_adp_f_111112
_jana_atom_site_adp_f_111113
_jana_atom_site_adp_f_111122
_jana_atom_site_adp_f_111123
_jana_atom_site_adp_f_111133
_jana_atom_site_adp_f_111222
_jana_atom_site_adp_f_111223
_jana_atom_site_adp_f_111233
_jana_atom_site_adp_f_111333
_jana_atom_site_adp_f_112222
_jana_atom_site_adp_f_112223
_jana_atom_site_adp_f_112233
_jana_atom_site_adp_f_112333
_jana_atom_site_adp_f_113333
_jana_atom_site_adp_f_122222
_jana_atom_site_adp_f_122223
_jana_atom_site_adp_f_122233
_jana_atom_site_adp_f_122333
_jana_atom_site_adp_f_123333
_jana_atom_site_adp_f_133333
_jana_atom_site_adp_f_222222
_jana_atom_site_adp_f_222223
_jana_atom_site_adp_f_222233
_jana_atom_site_adp_f_222333
_jana_atom_site_adp_f_223333
_jana_atom_site_adp_f_233333
_jana_atom_site_adp_f_333333
? ? ? ? ? ? ? ? ? ? ? ? ? ? ? ? ? ? ? ? ? ? ? ? ? ? ? ? ? ?

loop_
_jana_atom_site_crenel_ortho_func_id
_jana_atom_site_crenel_ortho_func_c
_jana_atom_site_crenel_ortho_func_w
_jana_atom_site_crenel_ortho_func_eps
? ? ? ?

loop_
_jana_atom_site_occ_fourier_absolute_site_label
_jana_atom_site_occ_fourier_absolute
? ?

loop_
_jana_atom_site_occ_legendre_atom_site_label
_jana_atom_site_occ_legendre_param_order
_jana_atom_site_occ_legendre_param_coeff
? ? ?

loop_
_jana_atom_site_occ_xharm_atom_site_label
_jana_atom_site_occ_xharm_param_order
_jana_atom_site_occ_xharm_param_coeff
? ? ?

loop_
_jana_atom_site_occ_crenel_ortho_atom_site_label
_jana_atom_site_occ_crenel_ortho_param_order
_jana_atom_site_occ_crenel_ortho_id
_jana_atom_site_occ_crenel_ortho_param_coeff
? ? ? ?

loop_
_jana_atom_site_displace_legendre_atom_site_label
_jana_atom_site_displace_legendre_axis
_jana_atom_site_displace_legendre_param_order
_jana_atom_site_displace_legendre_param_coeff
? ? ? ?

loop_
_jana_atom_site_displace_xharm_site_label
_jana_atom_site_displace_xharm_axis
_jana_atom_site_displace_xharm_param_order
_jana_atom_site_displace_xharm_param_coeff
? ? ? ?

loop_
_jana_atom_site_displace_crenel_ortho_atom_site_label
_jana_atom_site_displace_crenel_ortho_axis
_jana_atom_site_displace_crenel_ortho_id
_jana_atom_site_displace_crenel_ortho_param_order
_jana_atom_site_displace_crenel_ortho_param_coeff
? ? ? ? ?

loop_
_jana_atom_site_u_legendre_atom_site_label
_jana_atom_site_u_legendre_tens_elem
_jana_atom_site_u_legendre_param_order
_jana_atom_site_u_legendre_param_coeff
? ? ? ?

loop_
_jana_atom_site_u_xharm_atom_site_label
_jana_atom_site_u_xharm_tens_elem
_jana_atom_site_u_xharm_param_order
_jana_atom_site_u_xharm_param_coeff
? ? ? ?

loop_
_jana_atom_site_u_crenel_ortho_atom_site_label
_jana_atom_site_u_crenel_ortho_tens_elem
_jana_atom_site_u_crenel_ortho_id
_jana_atom_site_u_crenel_ortho_param_order
_jana_atom_site_u_crenel_ortho_param_coeff
? ? ? ? ?

loop_
_jana_atom_site_adp_c_fourier_atom_site_label
_jana_atom_site_adp_c_fourier_tens_elem
_jana_atom_site_adp_c_fourier_wave_vector_seq_id
_jana_atom_site_adp_c_fourier_param_cos
_jana_atom_site_adp_c_fourier_param_sin
? ? ? ? ?

loop_
_jana_atom_site_adp_d_fourier_atom_site_label
_jana_atom_site_adp_d_fourier_tens_elem
_jana_atom_site_adp_d_fourier_wave_vector_seq_id
_jana_atom_site_adp_d_fourier_param_cos
_jana_atom_site_adp_d_fourier_param_sin
? ? ? ? ?

loop_
_jana_atom_site_adp_e_fourier_atom_site_label
_jana_atom_site_adp_e_fourier_tens_elem
_jana_atom_site_adp_e_fourier_wave_vector_seq_id
_jana_atom_site_adp_e_fourier_param_cos
_jana_atom_site_adp_e_fourier_param_sin
? ? ? ? ?

loop_
_jana_atom_site_adp_f_fourier_atom_site_label
_jana_atom_site_adp_f_fourier_tens_elem
_jana_atom_site_adp_f_fourier_wave_vector_seq_id
_jana_atom_site_adp_f_fourier_param_cos
_jana_atom_site_adp_f_fourier_param_sin
? ? ? ? ?
